data_1527857
loop_
_publ_author_name
'Mumme, W.G.'
'Watts, J.A.'

_publ_section_title
;
 The Crystal Structure of the Molybdenum Bronze Csx Mo O3 (X ca. 0.25)
;
_journal_name_full 'Journal of Solid State Chemistry'
_journal_page_first 16
_journal_page_last 23
_journal_volume 2
_journal_year 1970
_chemical_formula_sum 'Cs0.25 Mo O3'
_space_group_IT_number 11
_symmetry_space_group_name_Hall '-P 2yb'
_symmetry_space_group_name_H-M 'P 1 21/m 1'
_cell_angle_alpha 90
_cell_angle_beta 96.5
_cell_angle_gamma 90
_cell_formula_units_Z 6
_cell_length_a 6.425
_cell_length_b 7.543
_cell_length_c 8.169
_cell_volume 393.356
_citation_journal_id_ASTM JSSCBI
_cod_data_source_file Mumme_JSSCBI_1970_1943.cif
_cod_data_source_block Cs0.25Mo1O3
_cod_original_cell_volume 393.3557
_cod_original_formula_sum 'Cs0.25 Mo1 O3'
_cod_database_code 1527857

loop_
_symmetry_equiv_pos_as_xyz
x,y,z
-x,y+1/2,-z
-x,-y,-z
x,-y-1/2,z

loop_
_atom_site_label
_atom_site_type_symbol
_atom_site_fract_x
_atom_site_fract_y
_atom_site_fract_z
_atom_site_occupancy
_atom_site_U_iso_or_equiv
O2 O 0.2991 0.25 0.0405 1 0.0
O7 O 0.2218 0.0397 0.3032 1 0.0
O1 O 0 0 0 1 0.0
O4 O 0.4635 0.25 0.5958 1 0.0
Mo2 Mo 0.2715 0.0047 0.106 1 0.0
O3 O 0.3043 0.75 0.0927 1 0.0
Mo1 Mo 0.3482 0.25 0.7753 1 0.0
O6 O 0.397 0.0085 0.8542 1 0.0
Cs1 Cs 0.1785 0.75 0.6113 0.75 0.0
O5 O 0.0942 0.25 0.7214 1 0.0
